data_1528769
loop_
_publ_author_name
'Olekseyuk, I.D.'
'Parasyuk, O.V.'
'Piskach, L.V.'
'Dzham, O.A.'

_publ_section_title
;
 The reciprocal Cu In Se2 + 2Cd Se = Cu In Se2 + 2 Cd S system. Part I.
 The quasi-binary Cu In Se2 - Cd Se system: Phase diagram and crystal
 structure of solid solutions
;
_journal_name_full 'Journal of Solid State Chemistry'
_journal_page_first 315
_journal_page_last 322
_journal_volume 179
_journal_year 2006
_chemical_formula_sum 'Cd0.06 Cu0.97 In0.97 Se2'
_chemical_name_systematic 'Cu0.97 Cd0.06 In0.97 Se2'
_space_group_IT_number 122
_symmetry_space_group_name_Hall 'I -4 2bw'
_symmetry_space_group_name_H-M 'I -4 2 d'
_cell_angle_alpha 90
_cell_angle_beta 90
_cell_angle_gamma 90
_cell_formula_units_Z 4
_cell_length_a 5.7931
_cell_length_b 5.7931
_cell_length_c 11.16383
_cell_volume 374.658
_citation_journal_id_ASTM JSSCBI
_cod_data_source_file Olekseyuk_JSSCBI_2006_1116.cif
_cod_data_source_block Cd0.06Cu0.97In0.97Se2
_cod_original_cell_volume 374.6582
_cod_database_code 1528769

loop_
_symmetry_equiv_pos_as_xyz
x,y,z
y,-x,-z
-x,-y,z
-y,x,-z
x,-y+1/2,-z+1/4
-y+1/2,-x,z+3/4
-x,y+1/2,-z+1/4
y+1/2,x,z+3/4
x+1/2,y+1/2,z+1/2
y+1/2,-x+1/2,-z+1/2
-x+1/2,-y+1/2,z+1/2
-y+1/2,x+1/2,-z+1/2
x+1/2,-y+1,-z+3/4
-y+1,-x+1/2,z+5/4
-x+1/2,y+1,-z+3/4
y+1,x+1/2,z+5/4

loop_
_atom_site_label
_atom_site_type_symbol
_atom_site_fract_x
_atom_site_fract_y
_atom_site_fract_z
_atom_site_occupancy
_atom_site_U_iso_or_equiv
Cd1 Cd+2 0 0 0 0.023 0.0
Cu1 Cu+1 0 0 0 0.977 0.0
In1 In+3 0 0 0.5 0.98 0.0
Se1 Se-2 0.226 0.25 0.125 1 0.0
Cd2 Cd+2 0 0 0.5 0.02 0.0
